data_7705582
loop_
_publ_author_name
'Kong, Ming'
'Feng, Xin'
'Li, Jing'
'Hu, Zhao-Bo'
'Wang, Jia'
'Song, Xiao-Jiao'
'Jing, Zhao-Yang'
'Zhang, Yi-Quan'
'Song, You'

_publ_section_title
;
 Structurally modulated single-ion magnets of mononuclear \b-diketone
 dysprosium(III) complexes.
;
_journal_issue 42
_journal_name_full 'Dalton transactions (Cambridge, England : 2003)'
_journal_page_first 14931
_journal_page_last 14940
_journal_paper_doi 10.1039/d0dt02864a
_journal_volume 49
_journal_year 2020
_chemical_formula_sum 'C51 H35 Dy F9 N4 O6.5 S5'
_chemical_formula_weight 1301.63
_space_group_IT_number 19
_space_group_name_Hall 'P 2ac 2ab'
_space_group_name_H-M_alt 'P 21 21 21'
_symmetry_cell_setting orthorhombic
_symmetry_space_group_name_H-M 'P 21 21 21'
_atom_sites_solution_hydrogens geom
_atom_sites_solution_primary direct
_atom_sites_solution_secondary difmap
_audit_creation_method SHELXL-97
_audit_update_record
;
2020-04-01 deposited with the CCDC.	2020-10-05 downloaded from the CCDC.
;
_cell_angle_alpha 90.00
_cell_angle_beta 90.00
_cell_angle_gamma 90.00
_cell_formula_units_Z 4
_cell_length_a 10.5518(11)
_cell_length_b 21.069(2)
_cell_length_c 24.247(2)
_cell_measurement_reflns_used 9834
_cell_measurement_temperature 296(2)
_cell_measurement_theta_max 27.48
_cell_measurement_theta_min 2.32
_cell_volume 5390.5(9)
_computing_cell_refinement 'Bruker SMART'
_computing_data_collection 'Bruker SMART'
_computing_data_reduction 'Bruker SAINT'
_computing_molecular_graphics 'SHELXL-97 (Sheldrick, 1997)'
_computing_publication_material 'SHELXL-97 (Sheldrick, 1997)'
_computing_structure_refinement 'SHELXL-97 (Sheldrick, 1997)'
_computing_structure_solution 'SHELXS-97 (Sheldrick, 1990)'
_diffrn_ambient_temperature 296(2)
_diffrn_measured_fraction_theta_full 0.999
_diffrn_measured_fraction_theta_max 0.999
_diffrn_measurement_device_type 'CCD area detector'
_diffrn_measurement_method 'phi and omega scans'
_diffrn_radiation_monochromator graphite
_diffrn_radiation_source 'fine-focus sealed tube'
_diffrn_radiation_type MoK\a
_diffrn_radiation_wavelength 0.71073
_diffrn_reflns_av_R_equivalents 0.0415
_diffrn_reflns_av_sigmaI/netI 0.0466
_diffrn_reflns_limit_h_max 12
_diffrn_reflns_limit_h_min -9
_diffrn_reflns_limit_k_max 25
_diffrn_reflns_limit_k_min -25
_diffrn_reflns_limit_l_max 28
_diffrn_reflns_limit_l_min -28
_diffrn_reflns_number 38183
_diffrn_reflns_theta_full 25.00
_diffrn_reflns_theta_max 25.00
_diffrn_reflns_theta_min 2.10
_exptl_absorpt_coefficient_mu 1.664
_exptl_absorpt_correction_T_max 0.7320
_exptl_absorpt_correction_T_min 0.6352
_exptl_absorpt_correction_type multi-scan
_exptl_absorpt_process_details sadabs
_exptl_crystal_colour yellow
_exptl_crystal_density_diffrn 1.604
_exptl_crystal_density_method 'not measured'
_exptl_crystal_description block
_exptl_crystal_F_000 2592
_exptl_crystal_size_max 0.30
_exptl_crystal_size_mid 0.20
_exptl_crystal_size_min 0.20
_refine_diff_density_max 1.076
_refine_diff_density_min -1.181
_refine_diff_density_rms 0.105
_refine_ls_abs_structure_details 'Flack H D (1983), Acta Cryst. A39, 876-881'
_refine_ls_abs_structure_Flack 0.000(13)
_refine_ls_extinction_method none
_refine_ls_goodness_of_fit_ref 1.012
_refine_ls_hydrogen_treatment mixed
_refine_ls_matrix_type full
_refine_ls_number_parameters 708
_refine_ls_number_reflns 9482
_refine_ls_number_restraints 33
_refine_ls_restrained_S_all 1.012
_refine_ls_R_factor_all 0.0504
_refine_ls_R_factor_gt 0.0416
_refine_ls_shift/su_max 0.030
_refine_ls_shift/su_mean 0.001
_refine_ls_structure_factor_coef Fsqd
_refine_ls_weighting_details 'calc w=1/[\s^2^(Fo^2^)+(0.0428P)^2^+20.4417P] where P=(Fo^2^+2Fc^2^)/3'
_refine_ls_weighting_scheme calc
_refine_ls_wR_factor_gt 0.1039
_refine_ls_wR_factor_ref 0.1079
_reflns_number_gt 8384
_reflns_number_total 9482
_reflns_threshold_expression >2sigma(I)
_cod_data_source_file d0dt02864a2.cif
_cod_data_source_block a
_cod_depositor_comments
;
The following automatic conversions were performed:

data item '_symmetry_cell_setting' value 'Orthorhombic' was changed
to 'orthorhombic' in accordance with the
/home/data/users/saulius/crontab/automatic-downloads/rss-feeds/RSC/lib/dictionaries/cif_core.dic
dictionary named 'cif_core.dic' version 2.4.2 last updated on
2011-04-26.

Automatic conversion script
Id: cif_fix_values 7556 2019-12-06 15:28:31Z antanas 

 Adding full bibliography for 7705582--7705586.cif.
;
_cod_original_sg_symbol_H-M 'P2(1)2(1)2(1) '
_cod_original_formula_sum 'C51 H35 Dy F9 N4 O6.50 S5'
_cod_database_code 7705582

loop_
_symmetry_equiv_pos_as_xyz
'x, y, z'
'-x+1/2, -y, z+1/2'
'x+1/2, -y+1/2, -z'
'-x, y+1/2, -z+1/2'

loop_
_atom_site_label
_atom_site_type_symbol
_atom_site_fract_x
_atom_site_fract_y
_atom_site_fract_z
_atom_site_U_iso_or_equiv
_atom_site_adp_type
_atom_site_occupancy
_atom_site_symmetry_multiplicity
_atom_site_calc_flag
_atom_site_refinement_flags
_atom_site_disorder_assembly
_atom_site_disorder_group
C1 C -0.4393(11) 0.3724(6) 0.1028(6) 0.102(5) Uani 1 1 d . . .
H1A H -0.5107 0.3779 0.0787 0.153 Uiso 1 1 calc R . .
H1B H -0.4538 0.3950 0.1366 0.153 Uiso 1 1 calc R . .
H1C H -0.4284 0.3280 0.1107 0.153 Uiso 1 1 calc R . .
C2 C -0.0541(11) 0.4092(5) -0.0348(4) 0.076(3) Uani 1 1 d . . .
H2A H -0.0214 0.3668 -0.0379 0.113 Uiso 1 1 calc R . .
H2B H 0.0148 0.4384 -0.0296 0.113 Uiso 1 1 calc R . .
H2C H -0.0992 0.4201 -0.0679 0.113 Uiso 1 1 calc R . .
C3 C -0.3258(9) 0.3968(4) 0.0762(4) 0.061(3) Uani 1 1 d . . .
C4 C -0.2344(10) 0.4369(4) 0.0962(3) 0.052(2) Uani 1 1 d . . .
H4 H -0.2408 0.4569 0.1303 0.062 Uiso 1 1 calc R . .
C5 C -0.1299(7) 0.4455(3) 0.0608(3) 0.0393(18) Uani 1 1 d . . .
C6 C -0.1410(9) 0.4129(4) 0.0128(4) 0.051(2) Uani 1 1 d . . .
C7 C -0.0006(8) 0.3353(4) 0.1276(3) 0.047(2) Uani 1 1 d . . .
H7A H -0.0195 0.3748 0.1454 0.070 Uiso 1 1 calc R . .
H7B H 0.0290 0.3052 0.1544 0.070 Uiso 1 1 calc R . .
H7C H -0.0757 0.3192 0.1102 0.070 Uiso 1 1 calc R . .
C8 C 0.3707(9) 0.2981(5) -0.0203(5) 0.069(3) Uani 1 1 d . . .
H8A H 0.4269 0.3305 -0.0334 0.104 Uiso 1 1 calc R . .
H8B H 0.3292 0.2783 -0.0510 0.104 Uiso 1 1 calc R . .
H8C H 0.4182 0.2668 -0.0003 0.104 Uiso 1 1 calc R . .
C9 C 0.0998(8) 0.3455(3) 0.0851(3) 0.0345(17) Uani 1 1 d . . .
C10 C 0.1492(7) 0.4007(3) 0.0636(3) 0.0360(17) Uani 1 1 d . . .
C11 C 0.2490(10) 0.3891(3) 0.0257(3) 0.0449(16) Uani 1 1 d . . .
H11 H 0.2935 0.4215 0.0083 0.054 Uiso 1 1 calc R . .
C12 C 0.2737(7) 0.3270(3) 0.0169(3) 0.045(2) Uani 1 1 d . . .
C13 C -0.0206(8) 0.4853(3) 0.0792(3) 0.0332(17) Uani 1 1 d . . .
C14 C 0.1096(7) 0.4648(3) 0.0790(3) 0.0315(16) Uani 1 1 d . . .
C15 C 0.1652(7) 0.5627(3) 0.1123(3) 0.0290(15) Uani 1 1 d . . .
C16 C 0.0397(7) 0.5811(3) 0.1151(3) 0.0328(16) Uani 1 1 d . . .
C17 C 0.0029(7) 0.6440(4) 0.1342(3) 0.0324(18) Uani 1 1 d . . .
C18 C -0.1231(7) 0.6648(4) 0.1366(4) 0.052(2) Uani 1 1 d . . .
H18 H -0.1887 0.6374 0.1270 0.062 Uiso 1 1 calc R . .
C19 C -0.1488(8) 0.7245(4) 0.1529(4) 0.057(3) Uani 1 1 d . . .
H19 H -0.2319 0.7392 0.1539 0.068 Uiso 1 1 calc R . .
C20 C -0.0506(7) 0.7636(4) 0.1681(4) 0.046(2) Uani 1 1 d . . .
H20 H -0.0698 0.8046 0.1795 0.055 Uiso 1 1 calc R . .
C21 C 0.0977(7) 0.6864(4) 0.1507(3) 0.0281(15) Uani 1 1 d . . .
C23 C 0.2636(8) 0.6076(3) 0.1300(3) 0.0304(15) Uani 1 1 d . . .
C24 C 0.3904(7) 0.5916(3) 0.1299(3) 0.0358(17) Uani 1 1 d . . .
H24 H 0.4164 0.5512 0.1196 0.043 Uiso 1 1 calc R . .
C25 C 0.4784(8) 0.6374(4) 0.1455(4) 0.038(2) Uani 1 1 d . . .
H25 H 0.5645 0.6280 0.1452 0.045 Uiso 1 1 calc R . .
C26 C 0.4371(7) 0.6966(4) 0.1613(3) 0.0336(19) Uani 1 1 d . . .
H26 H 0.4969 0.7273 0.1703 0.040 Uiso 1 1 calc R . .
C30 C 0.1052(7) 0.9265(3) 0.0585(3) 0.0353(17) Uani 1 1 d . . .
C31 C 0.2037(7) 0.9001(4) 0.0941(3) 0.0340(19) Uani 1 1 d . . .
C32 C 0.3316(8) 0.9117(4) 0.0822(4) 0.045(2) Uani 1 1 d . . .
H32 H 0.3533 0.9390 0.0535 0.055 Uiso 1 1 calc R . .
C33 C 0.4261(7) 0.8827(4) 0.1129(3) 0.0377(18) Uani 1 1 d . . .
C35 C -0.3309(8) 0.9316(5) 0.2574(4) 0.064(3) Uani 1 1 d . . .
H35 H -0.4156 0.9196 0.2589 0.077 Uiso 1 1 calc R . .
C36 C -0.2922(8) 0.9922(5) 0.2565(4) 0.056(3) Uani 1 1 d . . .
H36 H -0.3471 1.0267 0.2586 0.067 Uiso 1 1 calc R . .
C37 C -0.1590(8) 0.9982(4) 0.2521(4) 0.048(2) Uani 1 1 d . . .
H37 H -0.1160 1.0367 0.2497 0.057 Uiso 1 1 calc R . .
C38 C -0.1020(7) 0.9398(4) 0.2516(3) 0.0345(17) Uani 1 1 d . . .
C39 C 0.0337(6) 0.9241(3) 0.2467(3) 0.0281(15) Uani 1 1 d . . .
C40 C 0.1214(7) 0.9740(4) 0.2488(3) 0.0401(18) Uani 1 1 d . . .
H40 H 0.0909 1.0154 0.2513 0.048 Uiso 1 1 calc R . .
C41 C 0.2482(10) 0.9651(3) 0.2474(3) 0.0393(14) Uani 1 1 d . . .
C42 C 0.3352(8) 1.0230(4) 0.2533(5) 0.056(3) Uani 1 1 d . . .
C45 C 0.1534(10) 0.6020(4) 0.3632(4) 0.057(2) Uani 1 1 d . . .
H45 H 0.2318 0.5876 0.3756 0.068 Uiso 1 1 calc R . .
C46 C 0.1309(9) 0.6573(4) 0.3273(3) 0.051(2) Uani 1 1 d . . .
C47 C 0.2194(8) 0.7030(3) 0.3036(3) 0.041(2) Uani 1 1 d . . .
C48 C 0.3508(9) 0.6959(4) 0.3143(3) 0.045(2) Uani 1 1 d . . .
H48 H 0.3779 0.6617 0.3354 0.054 Uiso 1 1 calc R . .
C49 C 0.4386(7) 0.7376(3) 0.2944(3) 0.0387(17) Uani 1 1 d . . .
C50 C 0.5778(9) 0.7277(4) 0.3076(4) 0.054(2) Uani 1 1 d . . .
C202 C 0.2298(7) 0.6682(3) 0.1482(2) 0.0268(16) Uani 1 1 d . . .
Dy1 Dy 0.24791(4) 0.816278(11) 0.209069(11) 0.02642(8) Uani 1 1 d . . .
F4 F 0.4151(5) 1.0152(3) 0.2953(3) 0.084(2) Uani 1 1 d . . .
F5 F 0.4056(6) 1.0307(3) 0.2092(3) 0.094(2) Uani 1 1 d . . .
F6 F 0.2739(5) 1.0770(2) 0.2622(3) 0.095(2) Uani 1 1 d . . .
F7 F 0.6461(6) 0.7161(4) 0.2640(3) 0.097(2) Uani 1 1 d . . .
F8 F 0.6290(5) 0.7790(3) 0.3290(3) 0.0855(19) Uani 1 1 d . . .
F9 F 0.6002(6) 0.6811(4) 0.3436(3) 0.118(3) Uani 1 1 d . . .
N1 N 0.1997(6) 0.5049(3) 0.0947(2) 0.0310(13) Uani 1 1 d . . .
N2 N -0.0545(6) 0.5420(3) 0.0974(3) 0.0368(14) Uani 1 1 d . . .
N3 N 0.0708(6) 0.7461(3) 0.1673(3) 0.0345(14) Uani 1 1 d . . .
N4 N 0.3165(5) 0.7114(3) 0.1640(2) 0.0288(13) Uani 1 1 d . . .
O1 O 0.1657(4) 0.8663(2) 0.1333(2) 0.0357(11) Uani 1 1 d . . .
O2 O 0.4181(5) 0.8452(2) 0.1515(2) 0.0356(12) Uani 1 1 d . . .
O3 O 0.3108(5) 0.9134(2) 0.2421(2) 0.0410(13) Uani 1 1 d . . .
O4 O 0.0648(4) 0.8668(2) 0.2418(2) 0.0326(11) Uani 1 1 d . . .
O5 O 0.4213(5) 0.7847(2) 0.2623(2) 0.0347(11) Uani 1 1 d . . .
O6 O 0.1746(5) 0.7467(2) 0.2750(2) 0.0374(12) Uani 1 1 d . . .
S1 S 0.1756(2) 0.28073(9) 0.05744(9) 0.0442(5) Uani 1 1 d . . .
S2 S -0.2815(3) 0.37151(10) 0.01199(12) 0.0700(8) Uani 1 1 d . . .
S3 S -0.0491(2) 0.90625(12) 0.07244(11) 0.0544(6) Uani 1 1 d . . .
S4 S -0.2102(2) 0.87993(12) 0.25563(13) 0.0638(7) Uani 1 1 d . . .
S5 S -0.0267(3) 0.66583(14) 0.31234(13) 0.0783(8) Uani 1 1 d . . .
C43 C -0.0634(14) 0.6035(5) 0.3517(4) 0.085(4) Uani 1 1 d . . .
H43 H -0.1465 0.5900 0.3567 0.102 Uiso 1 1 calc R . .
C44 C 0.0342(15) 0.5748(6) 0.3753(5) 0.097(5) Uani 1 1 d . . .
H44 H 0.0250 0.5395 0.3980 0.116 Uiso 1 1 calc R . .
F3 F 0.6000(7) 0.9530(4) 0.1214(4) 0.126(3) Uani 1 1 d . . .
F1 F 0.6441(6) 0.8567(4) 0.1095(4) 0.115(3) Uani 1 1 d . . .
F2 F 0.5770(6) 0.9125(4) 0.0430(3) 0.100(3) Uani 1 1 d . . .
C34 C 0.5648(10) 0.8989(5) 0.0958(5) 0.064(3) Uani 1 1 d . . .
C28 C -0.0077(9) 0.9799(4) -0.0094(4) 0.051(2) Uani 1 1 d . . .
H28 H -0.0201 1.0063 -0.0397 0.061 Uiso 1 1 calc R . .
C27 C -0.1008(10) 0.9514(5) 0.0171(4) 0.061(3) Uani 1 1 d . . .
H27 H -0.1856 0.9552 0.0072 0.073 Uiso 1 1 calc R . .
C29 C 0.1105(8) 0.9661(4) 0.0126(3) 0.0444(19) Uani 1 1 d . . .
H29 H 0.1858 0.9818 -0.0019 0.053 Uiso 1 1 calc R . .
O7 O 0.2931(14) 0.7372(8) 0.0151(7) 0.093(5) Uani 0.50 1 d PDU . .
H7 H 0.3072 0.7033 0.0307 0.140 Uiso 0.50 1 d PR . .
C52 C 0.184(2) 0.7692(13) -0.0077(12) 0.109(7) Uani 0.50 1 d PDU . .
H52A H 0.1894 0.8125 0.0056 0.131 Uiso 0.50 1 calc PR . .
H52B H 0.1990 0.7711 -0.0471 0.131 Uiso 0.50 1 calc PR . .
C51 C 0.0572(18) 0.7519(15) -0.0019(13) 0.116(8) Uani 0.50 1 d PDU . .
H51A H 0.0325 0.7563 0.0360 0.174 Uiso 0.50 1 calc PR . .
H51B H 0.0463 0.7086 -0.0133 0.174 Uiso 0.50 1 calc PR . .
H51C H 0.0055 0.7790 -0.0244 0.174 Uiso 0.50 1 calc PR . .

loop_
_atom_site_aniso_label
_atom_site_aniso_U_11
_atom_site_aniso_U_22
_atom_site_aniso_U_33
_atom_site_aniso_U_23
_atom_site_aniso_U_13
_atom_site_aniso_U_12
C1 0.062(8) 0.103(10) 0.142(12) 0.033(9) -0.038(8) -0.042(7)
C2 0.091(8) 0.074(7) 0.062(6) -0.032(5) -0.026(6) 0.020(6)
C3 0.050(6) 0.044(5) 0.088(7) 0.012(5) -0.025(5) -0.017(4)
C4 0.050(6) 0.047(4) 0.059(4) 0.002(3) -0.008(5) -0.013(5)
C5 0.038(5) 0.029(4) 0.051(5) 0.003(3) -0.014(4) -0.006(3)
C6 0.066(6) 0.031(4) 0.055(5) -0.012(4) -0.024(5) 0.001(4)
C7 0.065(6) 0.035(4) 0.040(4) 0.009(3) 0.000(4) -0.002(4)
C8 0.058(6) 0.053(6) 0.097(8) -0.022(5) 0.024(6) 0.009(5)
C9 0.047(5) 0.023(3) 0.033(4) -0.004(3) -0.003(3) 0.001(3)
C10 0.042(4) 0.029(4) 0.037(4) -0.010(3) -0.002(3) -0.003(3)
C11 0.033(4) 0.034(3) 0.067(4) -0.011(3) 0.002(6) -0.005(5)
C12 0.032(5) 0.039(4) 0.065(5) -0.016(3) -0.004(4) 0.000(4)
C13 0.045(5) 0.023(4) 0.032(4) -0.002(3) -0.006(3) -0.007(3)
C14 0.037(4) 0.027(4) 0.030(4) -0.002(3) 0.000(3) -0.003(3)
C15 0.037(4) 0.024(4) 0.026(3) -0.007(3) 0.003(3) -0.002(3)
C16 0.036(4) 0.025(4) 0.038(4) -0.002(3) 0.000(3) -0.003(3)
C17 0.027(4) 0.029(4) 0.041(4) -0.001(3) -0.003(3) -0.005(3)
C18 0.020(4) 0.037(4) 0.100(7) -0.013(4) -0.003(4) -0.004(3)
C19 0.020(4) 0.043(5) 0.106(8) -0.023(5) -0.011(5) 0.005(4)
C20 0.027(4) 0.033(4) 0.078(6) -0.006(4) 0.002(4) 0.006(3)
C21 0.029(4) 0.021(3) 0.035(4) -0.005(3) 0.003(3) -0.003(3)
C23 0.029(4) 0.028(3) 0.034(3) -0.002(2) 0.001(4) 0.001(4)
C24 0.034(4) 0.027(4) 0.046(4) -0.002(3) 0.006(4) 0.011(3)
C25 0.019(4) 0.042(5) 0.052(5) -0.001(4) 0.005(4) -0.003(4)
C26 0.027(4) 0.031(5) 0.043(4) 0.000(3) -0.003(3) -0.010(3)
C30 0.034(4) 0.031(4) 0.040(4) 0.009(3) -0.002(3) 0.000(3)
C31 0.033(4) 0.026(4) 0.043(4) 0.004(3) -0.001(3) 0.003(3)
C32 0.039(5) 0.038(5) 0.059(5) 0.021(4) 0.006(4) -0.006(4)
C33 0.024(4) 0.039(4) 0.051(5) -0.003(4) 0.005(3) -0.001(3)
C35 0.021(5) 0.086(8) 0.084(7) -0.018(6) 0.001(5) 0.011(5)
C36 0.027(5) 0.060(6) 0.081(7) -0.026(5) -0.007(4) 0.013(4)
C37 0.028(4) 0.049(5) 0.067(6) -0.007(4) 0.010(4) 0.012(4)
C38 0.028(4) 0.039(4) 0.037(4) -0.001(3) 0.004(3) 0.003(3)
C39 0.030(4) 0.024(3) 0.030(3) 0.003(3) 0.000(3) 0.004(3)
C40 0.032(4) 0.030(4) 0.058(5) 0.000(3) 0.001(4) 0.009(3)
C41 0.030(3) 0.032(3) 0.056(4) -0.005(3) -0.008(6) -0.002(5)
C42 0.027(4) 0.031(4) 0.109(8) -0.013(5) -0.005(5) -0.001(4)
C45 0.072(6) 0.040(5) 0.059(5) 0.022(4) 0.002(5) -0.021(5)
C46 0.075(7) 0.043(5) 0.036(4) -0.003(4) 0.005(4) -0.011(5)
C47 0.057(6) 0.034(4) 0.031(4) 0.007(3) 0.007(3) -0.014(4)
C48 0.059(5) 0.028(4) 0.049(4) 0.027(3) -0.011(4) 0.003(4)
C49 0.046(5) 0.031(4) 0.039(4) 0.001(3) -0.008(4) 0.005(3)
C50 0.050(6) 0.052(5) 0.062(6) 0.006(4) -0.022(5) 0.010(5)
C202 0.024(4) 0.026(3) 0.031(3) 0.001(2) -0.004(3) -0.005(3)
Dy1 0.02394(14) 0.01907(13) 0.03626(14) 0.00211(11) -0.0026(2) -0.00103(19)
F4 0.050(3) 0.060(3) 0.143(6) -0.034(4) -0.029(4) -0.004(3)
F5 0.079(4) 0.059(4) 0.142(6) 0.005(4) 0.033(5) -0.034(3)
F6 0.046(4) 0.031(2) 0.210(7) -0.024(3) -0.004(4) 0.001(2)
F7 0.055(4) 0.139(6) 0.096(5) -0.010(4) -0.007(4) 0.038(4)
F8 0.054(4) 0.082(4) 0.121(5) -0.011(4) -0.035(4) 0.003(3)
F9 0.064(4) 0.126(6) 0.166(7) 0.090(6) -0.042(4) -0.001(4)
N1 0.033(3) 0.021(3) 0.039(3) -0.001(2) 0.001(3) -0.001(2)
N2 0.029(3) 0.030(3) 0.052(4) -0.007(3) -0.005(3) -0.002(3)
N3 0.028(3) 0.026(3) 0.049(4) -0.003(3) -0.004(3) 0.002(3)
N4 0.024(3) 0.025(3) 0.038(3) 0.001(2) -0.005(3) -0.005(3)
O1 0.024(3) 0.041(3) 0.042(3) 0.013(2) 0.004(2) -0.006(2)
O2 0.026(3) 0.034(3) 0.047(3) 0.015(2) 0.001(2) -0.002(2)
O3 0.028(3) 0.023(2) 0.073(4) -0.012(2) -0.009(3) 0.001(2)
O4 0.028(3) 0.027(3) 0.042(3) 0.001(2) 0.006(2) -0.005(2)
O5 0.036(3) 0.027(2) 0.041(3) 0.000(2) -0.005(2) 0.000(2)
O6 0.040(3) 0.032(3) 0.040(3) 0.011(2) 0.001(2) -0.001(2)
S1 0.0502(13) 0.0246(9) 0.0577(12) -0.0071(8) -0.0048(10) 0.0030(9)
S2 0.072(2) 0.0357(11) 0.1022(18) -0.0101(11) -0.0444(15) -0.0113(11)
S3 0.0361(12) 0.0624(15) 0.0647(16) 0.0254(13) -0.0107(12) -0.0065(11)
S4 0.0324(12) 0.0568(14) 0.1022(19) -0.0050(13) 0.0140(12) -0.0041(10)
S5 0.0739(19) 0.0634(17) 0.097(2) 0.0054(14) 0.0150(16) -0.0237(15)
C43 0.119(11) 0.073(7) 0.064(7) -0.004(6) 0.027(7) -0.056(8)
C44 0.159(14) 0.071(8) 0.061(7) 0.034(6) -0.014(8) -0.050(9)
F3 0.077(5) 0.124(6) 0.176(8) -0.017(6) 0.005(5) -0.059(5)
F1 0.038(3) 0.130(6) 0.176(8) 0.069(6) 0.032(4) 0.028(4)
F2 0.048(4) 0.176(7) 0.077(4) 0.037(5) 0.021(3) -0.007(4)
C34 0.049(6) 0.071(7) 0.072(7) 0.048(6) 0.005(5) -0.008(5)
C28 0.057(6) 0.047(5) 0.050(5) 0.011(4) -0.018(4) 0.003(4)
C27 0.059(6) 0.061(6) 0.064(6) 0.006(5) -0.039(5) 0.007(5)
C29 0.051(5) 0.037(4) 0.045(4) 0.007(3) 0.001(4) 0.001(4)
O7 0.096(5) 0.094(5) 0.090(5) 0.000(2) 0.000(2) 0.001(2)
C52 0.109(7) 0.109(7) 0.109(7) -0.0008(10) 0.0001(10) 0.0000(10)
C51 0.117(8) 0.114(8) 0.116(8) -0.003(2) 0.001(2) 0.001(2)

loop_
_atom_type_symbol
_atom_type_description
_atom_type_scat_dispersion_real
_atom_type_scat_dispersion_imag
_atom_type_scat_source
C C 0.0033 0.0016 'International Tables Vol C Tables 4.2.6.8 and 6.1.1.4'
H H 0.0000 0.0000 'International Tables Vol C Tables 4.2.6.8 and 6.1.1.4'
Dy Dy -0.1892 4.4098 'International Tables Vol C Tables 4.2.6.8 and 6.1.1.4'
F F 0.0171 0.0103 'International Tables Vol C Tables 4.2.6.8 and 6.1.1.4'
N N 0.0061 0.0033 'International Tables Vol C Tables 4.2.6.8 and 6.1.1.4'
O O 0.0106 0.0060 'International Tables Vol C Tables 4.2.6.8 and 6.1.1.4'
S S 0.1246 0.1234 'International Tables Vol C Tables 4.2.6.8 and 6.1.1.4'

loop_
_geom_angle_atom_site_label_1
_geom_angle_atom_site_label_2
_geom_angle_atom_site_label_3
_geom_angle
_geom_angle_site_symmetry_1
_geom_angle_site_symmetry_3
_geom_angle_publ_flag
C3 C1 H1A 109.5 . . ?
C3 C1 H1B 109.5 . . ?
H1A C1 H1B 109.5 . . ?
C3 C1 H1C 109.5 . . ?
H1A C1 H1C 109.5 . . ?
H1B C1 H1C 109.5 . . ?
C6 C2 H2A 109.5 . . ?
C6 C2 H2B 109.5 . . ?
H2A C2 H2B 109.5 . . ?
C6 C2 H2C 109.5 . . ?
H2A C2 H2C 109.5 . . ?
H2B C2 H2C 109.5 . . ?
C4 C3 C1 129.9(11) . . ?
C4 C3 S2 108.7(8) . . ?
C1 C3 S2 121.3(8) . . ?
C3 C4 C5 114.4(8) . . ?
C3 C4 H4 122.8 . . ?
C5 C4 H4 122.8 . . ?
C6 C5 C4 113.0(8) . . ?
C6 C5 C13 127.4(8) . . ?
C4 C5 C13 119.6(7) . . ?
C5 C6 C2 130.1(9) . . ?
C5 C6 S2 109.9(7) . . ?
C2 C6 S2 119.9(6) . . ?
C9 C7 H7A 109.5 . . ?
C9 C7 H7B 109.5 . . ?
H7A C7 H7B 109.5 . . ?
C9 C7 H7C 109.5 . . ?
H7A C7 H7C 109.5 . . ?
H7B C7 H7C 109.5 . . ?
C12 C8 H8A 109.5 . . ?
C12 C8 H8B 109.5 . . ?
H8A C8 H8B 109.5 . . ?
C12 C8 H8C 109.5 . . ?
H8A C8 H8C 109.5 . . ?
H8B C8 H8C 109.5 . . ?
C10 C9 C7 130.8(7) . . ?
C10 C9 S1 110.2(6) . . ?
C7 C9 S1 119.0(5) . . ?
C9 C10 C11 112.4(6) . . ?
C9 C10 C14 125.0(7) . . ?
C11 C10 C14 122.5(6) . . ?
C12 C11 C10 114.3(7) . . ?
C12 C11 H11 122.8 . . ?
C10 C11 H11 122.8 . . ?
C11 C12 C8 128.5(8) . . ?
C11 C12 S1 110.0(6) . . ?
C8 C12 S1 121.6(6) . . ?
N2 C13 C14 122.0(6) . . ?
N2 C13 C5 113.5(7) . . ?
C14 C13 C5 124.5(6) . . ?
N1 C14 C10 117.2(7) . . ?
N1 C14 C13 119.4(6) . . ?
C10 C14 C13 123.4(6) . . ?
N1 C15 C16 122.0(6) . . ?
N1 C15 C23 119.1(6) . . ?
C16 C15 C23 118.9(6) . . ?
C15 C16 N2 121.0(6) . . ?
C15 C16 C17 121.8(7) . . ?
N2 C16 C17 117.1(7) . . ?
C21 C17 C18 117.9(7) . . ?
C21 C17 C16 118.7(7) . . ?
C18 C17 C16 123.4(7) . . ?
C19 C18 C17 119.6(7) . . ?
C19 C18 H18 120.2 . . ?
C17 C18 H18 120.2 . . ?
C18 C19 C20 119.2(8) . . ?
C18 C19 H19 120.4 . . ?
C20 C19 H19 120.4 . . ?
N3 C20 C19 123.7(7) . . ?
N3 C20 H20 118.2 . . ?
C19 C20 H20 118.2 . . ?
N3 C21 C17 121.9(7) . . ?
N3 C21 C202 117.5(6) . . ?
C17 C21 C202 120.6(7) . . ?
C24 C23 C202 118.1(7) . . ?
C24 C23 C15 121.9(6) . . ?
C202 C23 C15 120.0(7) . . ?
C23 C24 C25 118.6(7) . . ?
C23 C24 H24 120.7 . . ?
C25 C24 H24 120.7 . . ?
C26 C25 C24 119.5(7) . . ?
C26 C25 H25 120.2 . . ?
C24 C25 H25 120.2 . . ?
N4 C26 C25 122.5(7) . . ?
N4 C26 H26 118.8 . . ?
C25 C26 H26 118.8 . . ?
C29 C30 C31 132.2(7) . . ?
C29 C30 S3 110.1(6) . . ?
C31 C30 S3 117.6(5) . . ?
O1 C31 C32 124.3(7) . . ?
O1 C31 C30 115.9(7) . . ?
C32 C31 C30 119.8(7) . . ?
C33 C32 C31 120.3(7) . . ?
C33 C32 H32 119.9 . . ?
C31 C32 H32 119.9 . . ?
O2 C33 C32 130.1(7) . . ?
O2 C33 C34 114.1(7) . . ?
C32 C33 C34 115.8(7) . . ?
C36 C35 S4 112.8(7) . . ?
C36 C35 H35 123.6 . . ?
S4 C35 H35 123.6 . . ?
C35 C36 C37 112.9(9) . . ?
C35 C36 H36 123.6 . . ?
C37 C36 H36 123.6 . . ?
C38 C37 C36 110.9(9) . . ?
C38 C37 H37 124.6 . . ?
C36 C37 H37 124.6 . . ?
C37 C38 C39 129.0(7) . . ?
C37 C38 S4 111.7(6) . . ?
C39 C38 S4 119.3(5) . . ?
O4 C39 C40 123.5(6) . . ?
O4 C39 C38 118.4(6) . . ?
C40 C39 C38 118.0(6) . . ?
C41 C40 C39 123.2(7) . . ?
C41 C40 H40 118.4 . . ?
C39 C40 H40 118.4 . . ?
O3 C41 C40 129.2(7) . . ?
O3 C41 C42 112.2(8) . . ?
C40 C41 C42 118.6(6) . . ?
F5 C42 F6 107.7(8) . . ?
F5 C42 F4 106.2(7) . . ?
F6 C42 F4 106.8(8) . . ?
F5 C42 C41 111.2(8) . . ?
F6 C42 C41 114.0(7) . . ?
F4 C42 C41 110.5(8) . . ?
C44 C45 C46 107.4(9) . . ?
C44 C45 H45 126.3 . . ?
C46 C45 H45 126.3 . . ?
C45 C46 C47 130.7(9) . . ?
C45 C46 S5 111.4(7) . . ?
C47 C46 S5 117.9(7) . . ?
O6 C47 C48 123.4(7) . . ?
O6 C47 C46 117.7(8) . . ?
C48 C47 C46 118.9(7) . . ?
C49 C48 C47 122.0(6) . . ?
C49 C48 H48 119.0 . . ?
C47 C48 H48 119.0 . . ?
O5 C49 C48 128.3(7) . . ?
O5 C49 C50 112.0(7) . . ?
C48 C49 C50 119.6(7) . . ?
F7 C50 F8 104.2(9) . . ?
F7 C50 F9 107.2(8) . . ?
F8 C50 F9 106.0(8) . . ?
F7 C50 C49 112.9(7) . . ?
F8 C50 C49 111.5(7) . . ?
F9 C50 C49 114.3(8) . . ?
N4 C202 C23 122.3(7) . . ?
N4 C202 C21 117.6(6) . . ?
C23 C202 C21 120.1(7) . . ?
O1 Dy1 O3 88.80(18) . . ?
O1 Dy1 O6 136.31(18) . . ?
O3 Dy1 O6 114.98(19) . . ?
O1 Dy1 O5 150.64(17) . . ?
O3 Dy1 O5 80.48(17) . . ?
O6 Dy1 O5 72.44(18) . . ?
O1 Dy1 O2 72.21(17) . . ?
O3 Dy1 O2 75.86(18) . . ?
O6 Dy1 O2 146.33(17) . . ?
O5 Dy1 O2 78.66(17) . . ?
O1 Dy1 O4 75.52(17) . . ?
O3 Dy1 O4 73.48(17) . . ?
O6 Dy1 O4 77.13(17) . . ?
O5 Dy1 O4 126.02(17) . . ?
O2 Dy1 O4 135.40(16) . . ?
O1 Dy1 N4 99.28(18) . . ?
O3 Dy1 N4 146.47(18) . . ?
O6 Dy1 N4 80.96(17) . . ?
O5 Dy1 N4 76.68(17) . . ?
O2 Dy1 N4 75.82(17) . . ?
O4 Dy1 N4 140.06(17) . . ?
O1 Dy1 N3 71.09(18) . . ?
O3 Dy1 N3 148.68(18) . . ?
O6 Dy1 N3 70.44(19) . . ?
O5 Dy1 N3 128.21(17) . . ?
O2 Dy1 N3 117.83(19) . . ?
O4 Dy1 N3 78.26(18) . . ?
N4 Dy1 N3 62.99(18) . . ?
C14 N1 C15 118.4(6) . . ?
C13 N2 C16 117.1(6) . . ?
C21 N3 C20 117.7(6) . . ?
C21 N3 Dy1 119.8(5) . . ?
C20 N3 Dy1 122.0(5) . . ?
C26 N4 C202 119.0(6) . . ?
C26 N4 Dy1 120.0(5) . . ?
C202 N4 Dy1 120.7(4) . . ?
C31 O1 Dy1 138.5(5) . . ?
C33 O2 Dy1 132.1(5) . . ?
C41 O3 Dy1 130.1(5) . . ?
C39 O4 Dy1 133.1(4) . . ?
C49 O5 Dy1 132.2(5) . . ?
C47 O6 Dy1 136.9(5) . . ?
C12 S1 C9 93.0(3) . . ?
C3 S2 C6 93.9(4) . . ?
C30 S3 C27 90.6(5) . . ?
C35 S4 C38 91.7(5) . . ?
C43 S5 C46 91.2(6) . . ?
C44 C43 S5 115.2(10) . . ?
C44 C43 H43 122.4 . . ?
S5 C43 H43 122.4 . . ?
C43 C44 C45 114.7(9) . . ?
C43 C44 H44 122.7 . . ?
C45 C44 H44 122.7 . . ?
F1 C34 F2 110.0(10) . . ?
F1 C34 F3 107.0(10) . . ?
F2 C34 F3 103.6(9) . . ?
F1 C34 C33 113.4(7) . . ?
F2 C34 C33 113.4(9) . . ?
F3 C34 C33 108.8(9) . . ?
C27 C28 C29 112.8(8) . . ?
C27 C28 H28 123.6 . . ?
C29 C28 H28 123.6 . . ?
C28 C27 S3 113.1(7) . . ?
C28 C27 H27 123.4 . . ?
S3 C27 H27 123.4 . . ?
C28 C29 C30 113.4(8) . . ?
C28 C29 H29 123.3 . . ?
C30 C29 H29 123.3 . . ?
C52 O7 H7 136.6 . . ?
C51 C52 O7 127(2) . . ?
C51 C52 H52A 105.5 . . ?
O7 C52 H52A 105.5 . . ?
C51 C52 H52B 105.5 . . ?
O7 C52 H52B 105.5 . . ?
H52A C52 H52B 106.1 . . ?
C52 C51 H51A 109.5 . . ?
C52 C51 H51B 109.5 . . ?
H51A C51 H51B 109.5 . . ?
C52 C51 H51C 109.4 . . ?
H51A C51 H51C 109.5 . . ?
H51B C51 H51C 109.5 . . ?

loop_
_geom_bond_atom_site_label_1
_geom_bond_atom_site_label_2
_geom_bond_distance
_geom_bond_site_symmetry_2
_geom_bond_publ_flag
C1 C3 1.454(15) . ?
C1 H1A 0.9600 . ?
C1 H1B 0.9600 . ?
C1 H1C 0.9600 . ?
C2 C6 1.477(14) . ?
C2 H2A 0.9600 . ?
C2 H2B 0.9600 . ?
C2 H2C 0.9600 . ?
C3 C4 1.372(12) . ?
C3 S2 1.711(11) . ?
C4 C5 1.409(12) . ?
C4 H4 0.9300 . ?
C5 C6 1.356(11) . ?
C5 C13 1.494(10) . ?
C6 S2 1.720(10) . ?
C7 C9 1.493(11) . ?
C7 H7A 0.9600 . ?
C7 H7B 0.9600 . ?
C7 H7C 0.9600 . ?
C8 C12 1.494(11) . ?
C8 H8A 0.9600 . ?
C8 H8B 0.9600 . ?
C8 H8C 0.9600 . ?
C9 C10 1.376(10) . ?
C9 S1 1.719(7) . ?
C10 C11 1.419(12) . ?
C10 C14 1.462(10) . ?
C11 C12 1.350(10) . ?
C11 H11 0.9300 . ?
C12 S1 1.728(8) . ?
C13 N2 1.322(9) . ?
C13 C14 1.441(11) . ?
C14 N1 1.328(9) . ?
C15 N1 1.341(9) . ?
C15 C16 1.381(10) . ?
C15 C23 1.468(10) . ?
C16 N2 1.360(9) . ?
C16 C17 1.458(11) . ?
C17 C21 1.399(10) . ?
C17 C18 1.400(11) . ?
C18 C19 1.347(11) . ?
C18 H18 0.9300 . ?
C19 C20 1.374(11) . ?
C19 H19 0.9300 . ?
C20 N3 1.333(10) . ?
C20 H20 0.9300 . ?
C21 N3 1.350(9) . ?
C21 C202 1.447(10) . ?
C23 C24 1.380(11) . ?
C23 C202 1.398(8) . ?
C24 C25 1.391(11) . ?
C24 H24 0.9300 . ?
C25 C26 1.376(11) . ?
C25 H25 0.9300 . ?
C26 N4 1.311(9) . ?
C26 H26 0.9300 . ?
C30 C29 1.393(10) . ?
C30 C31 1.460(10) . ?
C30 S3 1.717(8) . ?
C31 O1 1.255(9) . ?
C31 C32 1.402(11) . ?
C32 C33 1.387(12) . ?
C32 H32 0.9300 . ?
C33 O2 1.228(9) . ?
C33 C34 1.559(12) . ?
C35 C36 1.341(14) . ?
C35 S4 1.676(9) . ?
C35 H35 0.9300 . ?
C36 C37 1.416(12) . ?
C36 H36 0.9300 . ?
C37 C38 1.370(11) . ?
C37 H37 0.9300 . ?
C38 C39 1.474(10) . ?
C38 S4 1.705(8) . ?
C39 O4 1.258(8) . ?
C39 C40 1.402(10) . ?
C40 C41 1.352(12) . ?
C40 H40 0.9300 . ?
C41 O3 1.280(9) . ?
C41 C42 1.534(11) . ?
C42 F5 1.312(12) . ?
C42 F6 1.325(9) . ?
C42 F4 1.333(11) . ?
C45 C44 1.414(16) . ?
C45 C46 1.474(11) . ?
C45 H45 0.9300 . ?
C46 C47 1.460(11) . ?
C46 S5 1.712(10) . ?
C47 O6 1.245(8) . ?
C47 C48 1.418(12) . ?
C48 C49 1.366(11) . ?
C48 H48 0.9300 . ?
C49 O5 1.275(9) . ?
C49 C50 1.518(12) . ?
C50 F7 1.304(11) . ?
C50 F8 1.316(11) . ?
C50 F9 1.333(10) . ?
C202 N4 1.347(8) . ?
Dy1 O1 2.288(5) . ?
Dy1 O3 2.294(5) . ?
Dy1 O6 2.302(5) . ?
Dy1 O5 2.335(5) . ?
Dy1 O2 2.353(5) . ?
Dy1 O4 2.344(5) . ?
Dy1 N4 2.569(6) . ?
Dy1 N3 2.590(6) . ?
S3 C27 1.732(9) . ?
S5 C43 1.668(11) . ?
C43 C44 1.325(18) . ?
C43 H43 0.9300 . ?
C44 H44 0.9300 . ?
F3 C34 1.350(14) . ?
F1 C34 1.265(12) . ?
F2 C34 1.318(11) . ?
C28 C27 1.319(13) . ?
C28 C29 1.387(12) . ?
C28 H28 0.9300 . ?
C27 H27 0.9300 . ?
C29 H29 0.9300 . ?
O7 C52 1.443(16) . ?
O7 H7 0.8200 . ?
C52 C51 1.394(17) . ?
C52 H52A 0.9700 . ?
C52 H52B 0.9700 . ?
C51 H51A 0.9600 . ?
C51 H51B 0.9600 . ?
C51 H51C 0.9600 . ?

loop_
_geom_torsion_atom_site_label_1
_geom_torsion_atom_site_label_2
_geom_torsion_atom_site_label_3
_geom_torsion_atom_site_label_4
_geom_torsion
_geom_torsion_site_symmetry_1
_geom_torsion_site_symmetry_2
_geom_torsion_site_symmetry_3
_geom_torsion_site_symmetry_4
_geom_torsion_publ_flag
C1 C3 C4 C5 173.7(10) . . . . ?
S2 C3 C4 C5 -1.5(10) . . . . ?
C3 C4 C5 C6 1.1(11) . . . . ?
C3 C4 C5 C13 -176.6(7) . . . . ?
C4 C5 C6 C2 179.7(9) . . . . ?
C13 C5 C6 C2 -2.8(15) . . . . ?
C4 C5 C6 S2 -0.1(9) . . . . ?
C13 C5 C6 S2 177.4(6) . . . . ?
C7 C9 C10 C11 177.0(8) . . . . ?
S1 C9 C10 C11 -0.9(9) . . . . ?
C7 C9 C10 C14 -0.4(13) . . . . ?
S1 C9 C10 C14 -178.2(6) . . . . ?
C9 C10 C11 C12 1.7(11) . . . . ?
C14 C10 C11 C12 179.1(7) . . . . ?
C10 C11 C12 C8 179.5(9) . . . . ?
C10 C11 C12 S1 -1.6(10) . . . . ?
C6 C5 C13 N2 131.1(8) . . . . ?
C4 C5 C13 N2 -51.5(9) . . . . ?
C6 C5 C13 C14 -50.5(12) . . . . ?
C4 C5 C13 C14 126.9(8) . . . . ?
C9 C10 C14 N1 126.9(8) . . . . ?
C11 C10 C14 N1 -50.1(10) . . . . ?
C9 C10 C14 C13 -51.5(11) . . . . ?
C11 C10 C14 C13 131.4(8) . . . . ?
N2 C13 C14 N1 -3.8(11) . . . . ?
C5 C13 C14 N1 177.9(7) . . . . ?
N2 C13 C14 C10 174.6(7) . . . . ?
C5 C13 C14 C10 -3.7(11) . . . . ?
N1 C15 C16 N2 -3.3(11) . . . . ?
C23 C15 C16 N2 177.7(6) . . . . ?
N1 C15 C16 C17 -179.9(7) . . . . ?
C23 C15 C16 C17 1.1(10) . . . . ?
C15 C16 C17 C21 -0.8(11) . . . . ?
N2 C16 C17 C21 -177.5(7) . . . . ?
C15 C16 C17 C18 178.7(8) . . . . ?
N2 C16 C17 C18 1.9(12) . . . . ?
C21 C17 C18 C19 1.9(14) . . . . ?
C16 C17 C18 C19 -177.6(9) . . . . ?
C17 C18 C19 C20 -1.4(15) . . . . ?
C18 C19 C20 N3 0.5(15) . . . . ?
C18 C17 C21 N3 -1.4(12) . . . . ?
C16 C17 C21 N3 178.1(7) . . . . ?
C18 C17 C21 C202 -178.8(8) . . . . ?
C16 C17 C21 C202 0.7(11) . . . . ?
N1 C15 C23 C24 -1.2(10) . . . . ?
C16 C15 C23 C24 177.9(7) . . . . ?
N1 C15 C23 C202 179.6(6) . . . . ?
C16 C15 C23 C202 -1.3(9) . . . . ?
C202 C23 C24 C25 -2.9(11) . . . . ?
C15 C23 C24 C25 177.9(7) . . . . ?
C23 C24 C25 C26 1.0(12) . . . . ?
C24 C25 C26 N4 2.2(13) . . . . ?
C29 C30 C31 O1 178.8(8) . . . . ?
S3 C30 C31 O1 -2.3(10) . . . . ?
C29 C30 C31 C32 -3.3(14) . . . . ?
S3 C30 C31 C32 175.7(7) . . . . ?
O1 C31 C32 C33 3.2(15) . . . . ?
C30 C31 C32 C33 -174.6(7) . . . . ?
C31 C32 C33 O2 0.7(15) . . . . ?
C31 C32 C33 C34 179.8(9) . . . . ?
S4 C35 C36 C37 2.4(14) . . . . ?
C35 C36 C37 C38 -2.1(15) . . . . ?
C36 C37 C38 C39 178.9(8) . . . . ?
C36 C37 C38 S4 0.8(11) . . . . ?
C37 C38 C39 O4 -173.1(8) . . . . ?
S4 C38 C39 O4 4.8(9) . . . . ?
C37 C38 C39 C40 8.0(12) . . . . ?
S4 C38 C39 C40 -174.0(6) . . . . ?
O4 C39 C40 C41 -2.0(12) . . . . ?
C38 C39 C40 C41 176.8(7) . . . . ?
C39 C40 C41 O3 2.7(14) . . . . ?
C39 C40 C41 C42 -176.5(8) . . . . ?
O3 C41 C42 F5 62.0(10) . . . . ?
C40 C41 C42 F5 -118.6(8) . . . . ?
O3 C41 C42 F6 -176.1(8) . . . . ?
C40 C41 C42 F6 3.3(13) . . . . ?
O3 C41 C42 F4 -55.7(10) . . . . ?
C40 C41 C42 F4 123.7(8) . . . . ?
C44 C45 C46 C47 178.5(9) . . . . ?
C44 C45 C46 S5 -2.0(10) . . . . ?
C45 C46 C47 O6 -178.7(8) . . . . ?
S5 C46 C47 O6 1.9(10) . . . . ?
C45 C46 C47 C48 1.0(13) . . . . ?
S5 C46 C47 C48 -178.4(6) . . . . ?
O6 C47 C48 C49 1.1(13) . . . . ?
C46 C47 C48 C49 -178.5(7) . . . . ?
C47 C48 C49 O5 -4.6(14) . . . . ?
C47 C48 C49 C50 179.6(8) . . . . ?
O5 C49 C50 F7 -60.6(10) . . . . ?
C48 C49 C50 F7 115.8(9) . . . . ?
O5 C49 C50 F8 56.4(10) . . . . ?
C48 C49 C50 F8 -127.2(9) . . . . ?
O5 C49 C50 F9 176.5(8) . . . . ?
C48 C49 C50 F9 -7.1(13) . . . . ?
C24 C23 C202 N4 1.8(10) . . . . ?
C15 C23 C202 N4 -179.0(6) . . . . ?
C24 C23 C202 C21 -178.0(6) . . . . ?
C15 C23 C202 C21 1.2(9) . . . . ?
N3 C21 C202 N4 1.7(9) . . . . ?
C17 C21 C202 N4 179.2(7) . . . . ?
N3 C21 C202 C23 -178.5(6) . . . . ?
C17 C21 C202 C23 -0.9(10) . . . . ?
C10 C14 N1 C15 -176.0(6) . . . . ?
C13 C14 N1 C15 2.6(10) . . . . ?
C16 C15 N1 C14 0.8(10) . . . . ?
C23 C15 N1 C14 179.8(6) . . . . ?
C14 C13 N2 C16 1.4(10) . . . . ?
C5 C13 N2 C16 179.8(6) . . . . ?
C15 C16 N2 C13 2.0(10) . . . . ?
C17 C16 N2 C13 178.8(7) . . . . ?
C17 C21 N3 C20 0.4(11) . . . . ?
C202 C21 N3 C20 177.9(7) . . . . ?
C17 C21 N3 Dy1 172.0(6) . . . . ?
C202 C21 N3 Dy1 -10.5(8) . . . . ?
C19 C20 N3 C21 0.1(13) . . . . ?
C19 C20 N3 Dy1 -171.3(7) . . . . ?
O1 Dy1 N3 C21 121.5(6) . . . . ?
O3 Dy1 N3 C21 174.2(5) . . . . ?
O6 Dy1 N3 C21 -79.6(5) . . . . ?
O5 Dy1 N3 C21 -33.0(6) . . . . ?
O2 Dy1 N3 C21 64.6(6) . . . . ?
O4 Dy1 N3 C21 -159.9(6) . . . . ?
N4 Dy1 N3 C21 10.1(5) . . . . ?
O1 Dy1 N3 C20 -67.3(6) . . . . ?
O3 Dy1 N3 C20 -14.5(9) . . . . ?
O6 Dy1 N3 C20 91.6(6) . . . . ?
O5 Dy1 N3 C20 138.2(6) . . . . ?
O2 Dy1 N3 C20 -124.2(6) . . . . ?
O4 Dy1 N3 C20 11.3(6) . . . . ?
N4 Dy1 N3 C20 -178.7(7) . . . . ?
C25 C26 N4 C202 -3.4(11) . . . . ?
C25 C26 N4 Dy1 169.8(6) . . . . ?
C23 C202 N4 C26 1.3(10) . . . . ?
C21 C202 N4 C26 -178.9(6) . . . . ?
C23 C202 N4 Dy1 -171.8(4) . . . . ?
C21 C202 N4 Dy1 8.1(8) . . . . ?
O1 Dy1 N4 C26 114.6(5) . . . . ?
O3 Dy1 N4 C26 12.6(7) . . . . ?
O6 Dy1 N4 C26 -109.6(6) . . . . ?
O5 Dy1 N4 C26 -35.7(5) . . . . ?
O2 Dy1 N4 C26 45.8(5) . . . . ?
O4 Dy1 N4 C26 -166.9(5) . . . . ?
N3 Dy1 N4 C26 177.8(6) . . . . ?
O1 Dy1 N4 C202 -72.4(5) . . . . ?
O3 Dy1 N4 C202 -174.4(4) . . . . ?
O6 Dy1 N4 C202 63.4(5) . . . . ?
O5 Dy1 N4 C202 137.3(5) . . . . ?
O2 Dy1 N4 C202 -141.2(5) . . . . ?
O4 Dy1 N4 C202 6.1(6) . . . . ?
N3 Dy1 N4 C202 -9.2(4) . . . . ?
C32 C31 O1 Dy1 8.7(14) . . . . ?
C30 C31 O1 Dy1 -173.4(5) . . . . ?
O3 Dy1 O1 C31 61.2(7) . . . . ?
O6 Dy1 O1 C31 -172.6(7) . . . . ?
O5 Dy1 O1 C31 -6.8(9) . . . . ?
O2 Dy1 O1 C31 -14.3(7) . . . . ?
O4 Dy1 O1 C31 134.5(8) . . . . ?
N4 Dy1 O1 C31 -86.1(7) . . . . ?
N3 Dy1 O1 C31 -143.2(8) . . . . ?
C32 C33 O2 Dy1 -15.0(13) . . . . ?
C34 C33 O2 Dy1 165.8(6) . . . . ?
O1 Dy1 O2 C33 16.5(6) . . . . ?
O3 Dy1 O2 C33 -76.9(7) . . . . ?
O6 Dy1 O2 C33 169.1(6) . . . . ?
O5 Dy1 O2 C33 -159.8(7) . . . . ?
O4 Dy1 O2 C33 -29.2(7) . . . . ?
N4 Dy1 O2 C33 121.3(7) . . . . ?
N3 Dy1 O2 C33 72.8(7) . . . . ?
C40 C41 O3 Dy1 19.2(12) . . . . ?
C42 C41 O3 Dy1 -161.5(6) . . . . ?
O1 Dy1 O3 C41 49.8(6) . . . . ?
O6 Dy1 O3 C41 -92.2(7) . . . . ?
O5 Dy1 O3 C41 -157.7(7) . . . . ?
O2 Dy1 O3 C41 121.7(7) . . . . ?
O4 Dy1 O3 C41 -25.5(6) . . . . ?
N4 Dy1 O3 C41 154.9(6) . . . . ?
N3 Dy1 O3 C41 0.9(9) . . . . ?
C40 C39 O4 Dy1 -21.0(10) . . . . ?
C38 C39 O4 Dy1 160.2(5) . . . . ?
O1 Dy1 O4 C39 -65.4(6) . . . . ?
O3 Dy1 O4 C39 27.7(6) . . . . ?
O6 Dy1 O4 C39 149.0(6) . . . . ?
O5 Dy1 O4 C39 92.3(6) . . . . ?
O2 Dy1 O4 C39 -20.7(7) . . . . ?
N4 Dy1 O4 C39 -152.6(6) . . . . ?
N3 Dy1 O4 C39 -138.7(6) . . . . ?
C48 C49 O5 Dy1 -11.5(12) . . . . ?
C50 C49 O5 Dy1 164.5(5) . . . . ?
O1 Dy1 O5 C49 -151.1(6) . . . . ?
O3 Dy1 O5 C49 138.8(6) . . . . ?
O6 Dy1 O5 C49 18.7(6) . . . . ?
O2 Dy1 O5 C49 -143.8(6) . . . . ?
O4 Dy1 O5 C49 77.4(6) . . . . ?
N4 Dy1 O5 C49 -65.9(6) . . . . ?
N3 Dy1 O5 C49 -27.2(7) . . . . ?
C48 C47 O6 Dy1 20.2(12) . . . . ?
C46 C47 O6 Dy1 -160.1(5) . . . . ?
O1 Dy1 O6 C47 148.6(6) . . . . ?
O3 Dy1 O6 C47 -94.4(7) . . . . ?
O5 Dy1 O6 C47 -24.2(7) . . . . ?
O2 Dy1 O6 C47 8.0(8) . . . . ?
O4 Dy1 O6 C47 -159.0(7) . . . . ?
N4 Dy1 O6 C47 54.6(7) . . . . ?
N3 Dy1 O6 C47 119.1(7) . . . . ?
C11 C12 S1 C9 0.9(7) . . . . ?
C8 C12 S1 C9 179.9(8) . . . . ?
C10 C9 S1 C12 0.0(6) . . . . ?
C7 C9 S1 C12 -178.2(6) . . . . ?
C4 C3 S2 C6 1.2(7) . . . . ?
C1 C3 S2 C6 -174.5(9) . . . . ?
C5 C6 S2 C3 -0.6(7) . . . . ?
C2 C6 S2 C3 179.5(8) . . . . ?
C29 C30 S3 C27 -0.3(7) . . . . ?
C31 C30 S3 C27 -179.5(7) . . . . ?
C36 C35 S4 C38 -1.6(9) . . . . ?
C37 C38 S4 C35 0.4(7) . . . . ?
C39 C38 S4 C35 -177.9(7) . . . . ?
C45 C46 S5 C43 1.8(7) . . . . ?
C47 C46 S5 C43 -178.6(7) . . . . ?
C46 S5 C43 C44 -1.2(10) . . . . ?
S5 C43 C44 C45 0.1(15) . . . . ?
C46 C45 C44 C43 1.2(14) . . . . ?
O2 C33 C34 F1 23.5(14) . . . . ?
C32 C33 C34 F1 -155.7(10) . . . . ?
O2 C33 C34 F2 150.0(9) . . . . ?
C32 C33 C34 F2 -29.3(14) . . . . ?
O2 C33 C34 F3 -95.4(9) . . . . ?
C32 C33 C34 F3 85.4(10) . . . . ?
C29 C28 C27 S3 1.1(11) . . . . ?
C30 S3 C27 C28 -0.4(8) . . . . ?
C27 C28 C29 C30 -1.3(12) . . . . ?
C31 C30 C29 C28 180.0(8) . . . . ?
S3 C30 C29 C28 1.0(9) . . . . ?
